data_2204621
loop_
_publ_author_name
'K. Ravikumar'
'G. Y. S. K. Swamy'
'S. Raghavan'
'Ch. Naveenkumar'

_publ_section_title
<i>N</i>-[(1<i>S</i>,2<i>S</i>,3<i>R</i>)-2-Bromo-3-(<i>tert</i>-butyldiphenylsilyloxy)-1-phenyl-4-(phenylsulfonyl)butyl]-4-methylbenzenesulfonamide
_journal_issue 12
_journal_name_full 'Acta Crystallographica Section E'
_journal_page_first o2290
_journal_page_last o2292
_journal_paper_doi 10.1107/S1600536804028314
_journal_volume 60
_journal_year 2004
_chemical_formula_iupac 'C39 H42 Br N O5 S2 Si'
_chemical_formula_moiety 'C39 H42 Br N O5 S2 Si'
_chemical_formula_sum 'C39 H42 Br N O5 S2 Si'
_chemical_formula_weight 776.86
_chemical_name_systematic
;
N-[(1S,2S,3R)-2-Bromo-3-(tert-butyldiphenylsilyloxy)-1-phenyl-4-
(phenylsulfonyl)butyl]-4-methylbenzenesulfonamide
;
_space_group_IT_number 14
_symmetry_cell_setting monoclinic
_symmetry_space_group_name_Hall '-P 2yn'
_symmetry_space_group_name_H-M 'P 1 21/n 1'
_atom_sites_solution_hydrogens geom
_atom_sites_solution_primary direct
_atom_sites_solution_secondary difmap
_audit_creation_method SHELXL-97
_cell_angle_alpha 90.00
_cell_angle_beta 96.9000(10)
_cell_angle_gamma 90.00
_cell_formula_units_Z 4
_cell_length_a 13.9704(8)
_cell_length_b 19.5590(12)
_cell_length_c 14.1646(9)
_cell_measurement_reflns_used 4427
_cell_measurement_temperature 293(2)
_cell_measurement_theta_max 22.75
_cell_measurement_theta_min 2.42
_cell_volume 3842.4(4)
_computing_cell_refinement 'SAINT (Bruker, 2001)'
_computing_data_collection 'SMART (Bruker, 2001)'
_computing_data_reduction SAINT
_computing_molecular_graphics
;
ORTEP-3 (Farrugia, 1997) and PLATON (Spek, 2003)
;
_computing_publication_material 'SHELXL97 and PARST (Nardelli, 1995)'
_computing_structure_refinement 'SHELXL97 (Sheldrick, 1997)'
_computing_structure_solution 'SHELXS97 (Sheldrick, 1997)'
_diffrn_ambient_temperature 293(2)
_diffrn_measured_fraction_theta_full 0.927
_diffrn_measured_fraction_theta_max 0.927
_diffrn_measurement_device 'Bruker SMART APEX'
_diffrn_measurement_device_type 'Bruker Smart APEX CCD area-detector'
_diffrn_measurement_method \w
_diffrn_radiation_monochromator graphite
_diffrn_radiation_source 'fine-focus sealed tube'
_diffrn_radiation_type MoK\a
_diffrn_radiation_wavelength 0.71073
_diffrn_reflns_av_R_equivalents 0.0398
_diffrn_reflns_av_sigmaI/netI 0.0576
_diffrn_reflns_limit_h_max 18
_diffrn_reflns_limit_h_min -17
_diffrn_reflns_limit_k_max 23
_diffrn_reflns_limit_k_min -25
_diffrn_reflns_limit_l_max 18
_diffrn_reflns_limit_l_min -18
_diffrn_reflns_number 23909
_diffrn_reflns_theta_full 28.01
_diffrn_reflns_theta_max 28.01
_diffrn_reflns_theta_min 1.78
_diffrn_standards_number 0
_exptl_absorpt_coefficient_mu 1.252
_exptl_absorpt_correction_type none
_exptl_crystal_colour Colourless
_exptl_crystal_density_diffrn 1.345
_exptl_crystal_density_method 'not measured'
_exptl_crystal_description Needle
_exptl_crystal_F_000 1616
_exptl_crystal_size_max 0.24
_exptl_crystal_size_mid 0.20
_exptl_crystal_size_min 0.14
_refine_diff_density_max 0.624
_refine_diff_density_min -0.561
_refine_ls_extinction_method none
_refine_ls_goodness_of_fit_ref 1.020
_refine_ls_hydrogen_treatment mixed
_refine_ls_matrix_type full
_refine_ls_number_parameters 446
_refine_ls_number_reflns 8859
_refine_ls_number_restraints 0
_refine_ls_restrained_S_all 1.020
_refine_ls_R_factor_all 0.0931
_refine_ls_R_factor_gt 0.0514
_refine_ls_shift/su_max 0.003
_refine_ls_shift/su_mean <0.001
_refine_ls_structure_factor_coef Fsqd
_refine_ls_weighting_details 'calc w = 1/[\s^2^(Fo^2^)+(0.072P)^2^+0.603P] where P = (Fo^2^+2Fc^2^)/3'
_refine_ls_weighting_scheme calc
_refine_ls_wR_factor_gt 0.1141
_refine_ls_wR_factor_ref 0.1303
_reflns_number_gt 5593
_reflns_number_total 8859
_reflns_threshold_expression I>2\s(I)
_cod_data_source_file bt6563.cif
_cod_data_source_block I
_cod_depositor_comments
;
The following automatic conversions were performed:
'_symmetry_cell_setting' value 'Monoclinic' changed to 'monoclinic'
according to '/home/saulius/struct/CIF-dictionaries/cif_core.dic'
dictionary named 'cif_core.dic' version 2.4.1 from 2010-06-29.

Automatic conversion script
Id: cif_fix_enum 1527 2010-12-29 10:47:43Z saulius 

The following automatic conversions were performed:

'_symmetry_cell_setting' value 'Monoclinic' changed to 'monoclinic'
according to /home/saulius/struct/CIF-dictionaries/cif_core.dic
dictionary named 'cif_core.dic' version 2.4.1 from 2010-06-29.

Automatic conversion script
Id: cif_fix_values 1715 2011-07-08 13:25:40Z adriana 
;
_cod_original_sg_symbol_H-M 'P 21/n'
_cod_database_code 2204621
_cod_database_fobs_code 2204621

loop_
_symmetry_equiv_pos_as_xyz
'x, y, z'
'-x+1/2, y+1/2, -z+1/2'
'-x, -y, -z'
'x-1/2, -y-1/2, z-1/2'

loop_
_atom_site_label
_atom_site_fract_x
_atom_site_fract_y
_atom_site_fract_z
_atom_site_U_iso_or_equiv
_atom_site_adp_type
_atom_site_calc_flag
_atom_site_refinement_flags
_atom_site_occupancy
_atom_site_type_symbol
Br1 0.58188(2) 0.208667(16) 0.66847(3) 0.06261(14) Uani d . 1 Br
C1 0.58772(18) 0.34824(13) 0.6178(2) 0.0370(6) Uani d . 1 C
H1 0.6103 0.3504 0.6860 0.044 Uiso calc R 1 H
C2 0.51861(18) 0.28690(13) 0.6006(2) 0.0373(6) Uani d . 1 C
H2 0.5132 0.2763 0.5326 0.045 Uiso calc R 1 H
C3 0.41601(18) 0.29696(13) 0.62589(18) 0.0354(6) Uani d . 1 C
H3 0.3847 0.3326 0.5845 0.043 Uiso calc R 1 H
C4 0.41414(18) 0.31874(14) 0.72899(18) 0.0380(6) Uani d . 1 C
H4A 0.4644 0.3523 0.7456 0.046 Uiso calc R 1 H
H4B 0.4280 0.2794 0.7700 0.046 Uiso calc R 1 H
C5 0.3265(2) 0.38390(16) 0.8678(2) 0.0443(7) Uani d . 1 C
C6 0.3651(2) 0.44778(17) 0.8859(3) 0.0581(8) Uani d . 1 C
H6 0.3771 0.4764 0.8362 0.070 Uiso calc R 1 H
C7 0.3859(2) 0.4687(2) 0.9790(3) 0.0700(10) Uani d . 1 C
H7 0.4118 0.5120 0.9924 0.084 Uiso calc R 1 H
C8 0.3690(3) 0.4268(2) 1.0510(3) 0.0796(12) Uani d . 1 C
H8 0.3845 0.4412 1.1135 0.095 Uiso calc R 1 H
C9 0.3290(3) 0.3633(2) 1.0329(3) 0.0776(11) Uani d . 1 C
H9 0.3164 0.3351 1.0827 0.093 Uiso calc R 1 H
C10 0.3080(3) 0.34193(17) 0.9405(2) 0.0592(9) Uani d . 1 C
H10 0.2811 0.2989 0.9274 0.071 Uiso calc R 1 H
C11 0.67958(19) 0.50421(14) 0.63723(19) 0.0398(6) Uani d . 1 C
C12 0.7490(2) 0.50595(16) 0.7156(2) 0.0520(8) Uani d . 1 C
H12 0.7332 0.4945 0.7756 0.062 Uiso calc R 1 H
C13 0.8410(2) 0.52472(19) 0.7036(2) 0.0643(9) Uani d . 1 C
H13 0.8875 0.5263 0.7564 0.077 Uiso calc R 1 H
C14 0.8669(2) 0.54136(18) 0.6153(2) 0.0585(9) Uani d . 1 C
C15 0.7969(2) 0.53846(16) 0.5380(2) 0.0557(8) Uani d . 1 C
H15 0.8130 0.5491 0.4779 0.067 Uiso calc R 1 H
C16 0.7035(2) 0.52010(15) 0.5481(2) 0.0488(7) Uani d . 1 C
H16 0.6570 0.5184 0.4954 0.059 Uiso calc R 1 H
C17 0.9684(2) 0.5628(2) 0.6035(3) 0.0906(13) Uani d . 1 C
H17A 1.0103 0.5238 0.6119 0.136 Uiso calc R 1 H
H17B 0.9897 0.5968 0.6501 0.136 Uiso calc R 1 H
H17C 0.9700 0.5813 0.5409 0.136 Uiso calc R 1 H
C18 0.67524(19) 0.34150(14) 0.5646(2) 0.0446(7) Uani d . 1 C
C19 0.6638(2) 0.34411(15) 0.4664(2) 0.0566(8) Uani d . 1 C
H19 0.6023 0.3473 0.4333 0.068 Uiso calc R 1 H
C20 0.7440(3) 0.34199(18) 0.4167(3) 0.0759(11) Uani d . 1 C
H20 0.7364 0.3436 0.3506 0.091 Uiso calc R 1 H
C21 0.8340(3) 0.3376(2) 0.4662(4) 0.0909(15) Uani d . 1 C
H21 0.8877 0.3368 0.4333 0.109 Uiso calc R 1 H
C22 0.8465(3) 0.3343(2) 0.5627(4) 0.0841(13) Uani d . 1 C
H22 0.9083 0.3308 0.5952 0.101 Uiso calc R 1 H
C23 0.7665(2) 0.33618(16) 0.6127(3) 0.0629(9) Uani d . 1 C
H23 0.7749 0.3339 0.6787 0.075 Uiso calc R 1 H
C24 0.3718(2) 0.22678(15) 0.41022(19) 0.0408(7) Uani d . 1 C
C25 0.4497(2) 0.19458(19) 0.3782(2) 0.0611(9) Uani d . 1 C
H25 0.4710 0.1532 0.4053 0.073 Uiso calc R 1 H
C26 0.4964(3) 0.2222(2) 0.3073(3) 0.0801(12) Uani d . 1 C
H26 0.5494 0.1997 0.2878 0.096 Uiso calc R 1 H
C27 0.4656(3) 0.2824(2) 0.2651(3) 0.0828(13) Uani d . 1 C
H27 0.4964 0.3006 0.2161 0.099 Uiso calc R 1 H
C28 0.3897(3) 0.3152(2) 0.2954(3) 0.0777(11) Uani d . 1 C
H28 0.3686 0.3564 0.2675 0.093 Uiso calc R 1 H
C29 0.3439(3) 0.28806(17) 0.3669(2) 0.0606(9) Uani d . 1 C
H29 0.2922 0.3117 0.3870 0.073 Uiso calc R 1 H
C30 0.35169(19) 0.10265(15) 0.5414(2) 0.0444(7) Uani d . 1 C
C31 0.3542(2) 0.05377(17) 0.4708(3) 0.0609(9) Uani d . 1 C
H31 0.3445 0.0674 0.4075 0.073 Uiso calc R 1 H
C32 0.3707(3) -0.0145(2) 0.4914(4) 0.0827(13) Uani d . 1 C
H32 0.3719 -0.0460 0.4424 0.099 Uiso calc R 1 H
C33 0.3850(3) -0.0355(2) 0.5830(5) 0.0902(15) Uani d . 1 C
H33 0.3955 -0.0816 0.5968 0.108 Uiso calc R 1 H
C34 0.3843(3) 0.0104(2) 0.6547(3) 0.0851(13) Uani d . 1 C
H34 0.3943 -0.0042 0.7176 0.102 Uiso calc R 1 H
C35 0.3684(2) 0.07973(18) 0.6344(3) 0.0642(9) Uani d . 1 C
H35 0.3690 0.1109 0.6840 0.077 Uiso calc R 1 H
C36 0.1812(2) 0.19846(15) 0.5030(2) 0.0453(7) Uani d . 1 C
C37 0.1394(2) 0.15857(19) 0.4145(2) 0.0651(10) Uani d . 1 C
H37A 0.0703 0.1595 0.4094 0.098 Uiso calc R 1 H
H37B 0.1615 0.1121 0.4197 0.098 Uiso calc R 1 H
H37C 0.1604 0.1792 0.3590 0.098 Uiso calc R 1 H
C38 0.1465(2) 0.1650(2) 0.5910(2) 0.0657(10) Uani d . 1 C
H38A 0.1711 0.1902 0.6469 0.099 Uiso calc R 1 H
H38B 0.1694 0.1187 0.5965 0.099 Uiso calc R 1 H
H38C 0.0773 0.1652 0.5846 0.099 Uiso calc R 1 H
C39 0.1426(2) 0.27209(19) 0.4962(3) 0.0783(11) Uani d . 1 C
H39A 0.1554 0.2919 0.4370 0.117 Uiso calc R 1 H
H39B 0.1740 0.2986 0.5480 0.117 Uiso calc R 1 H
H39C 0.0744 0.2717 0.4993 0.117 Uiso calc R 1 H
N1 0.53386(14) 0.41190(10) 0.59082(15) 0.0362(5) Uani d . 1 N
H1A 0.4889 0.4120 0.5436 0.043 Uiso calc R 1 H
O1 0.2834(2) 0.41091(16) 0.68720(17) 0.0974(10) Uani d . 1 O
O2 0.23100(18) 0.30129(17) 0.74917(19) 0.1004(11) Uani d . 1 O
O3 0.36095(13) 0.23622(10) 0.61151(12) 0.0433(5) Uani d . 1 O
O4 0.55618(14) 0.46619(10) 0.74889(13) 0.0482(5) Uani d . 1 O
O5 0.49736(13) 0.53253(9) 0.60528(13) 0.0463(5) Uani d . 1 O
S1 0.30168(6) 0.35403(5) 0.74997(6) 0.0571(2) Uani d . 1 S
S2 0.56020(5) 0.48139(3) 0.65088(5) 0.03767(17) Uani d . 1 S
Si1 0.31707(5) 0.19352(4) 0.51599(5) 0.03609(18) Uani d . 1 Si

loop_
_atom_site_aniso_label
_atom_site_aniso_U_11
_atom_site_aniso_U_22
_atom_site_aniso_U_33
_atom_site_aniso_U_12
_atom_site_aniso_U_13
_atom_site_aniso_U_23
Br1 0.0547(2) 0.03949(19) 0.0935(3) 0.00353(15) 0.00842(18) 0.01134(17)
C1 0.0363(15) 0.0338(14) 0.0398(15) -0.0003(11) -0.0001(12) 0.0045(12)
C2 0.0379(15) 0.0342(15) 0.0396(15) -0.0027(11) 0.0038(12) 0.0011(12)
C3 0.0321(14) 0.0381(15) 0.0354(14) -0.0077(11) 0.0009(11) -0.0026(12)
C4 0.0358(14) 0.0413(15) 0.0361(15) -0.0049(12) 0.0008(11) -0.0047(12)
C5 0.0419(16) 0.0513(18) 0.0399(16) 0.0046(13) 0.0048(13) -0.0116(14)
C6 0.0470(18) 0.057(2) 0.072(2) -0.0012(15) 0.0122(16) -0.0075(18)
C7 0.053(2) 0.064(2) 0.091(3) 0.0002(17) 0.0011(19) -0.037(2)
C8 0.076(3) 0.102(4) 0.056(2) 0.021(2) -0.007(2) -0.034(2)
C9 0.108(3) 0.082(3) 0.044(2) 0.018(2) 0.011(2) 0.0018(19)
C10 0.078(2) 0.0472(19) 0.051(2) 0.0033(17) 0.0044(17) -0.0033(16)
C11 0.0409(15) 0.0345(15) 0.0429(16) -0.0057(12) 0.0004(12) 0.0012(12)
C12 0.0480(18) 0.064(2) 0.0421(17) -0.0053(15) -0.0032(14) 0.0047(15)
C13 0.0434(18) 0.084(3) 0.061(2) -0.0112(17) -0.0144(15) 0.0021(19)
C14 0.0426(18) 0.065(2) 0.066(2) -0.0137(15) 0.0002(16) 0.0040(17)
C15 0.0503(19) 0.062(2) 0.055(2) -0.0106(16) 0.0047(15) 0.0098(16)
C16 0.0437(17) 0.0529(19) 0.0471(18) -0.0089(14) -0.0054(13) 0.0065(14)
C17 0.046(2) 0.121(4) 0.105(3) -0.019(2) 0.008(2) 0.010(3)
C18 0.0355(15) 0.0350(15) 0.064(2) -0.0021(12) 0.0081(14) 0.0026(14)
C19 0.058(2) 0.0481(19) 0.067(2) 0.0030(15) 0.0210(17) 0.0009(16)
C20 0.086(3) 0.059(2) 0.091(3) -0.001(2) 0.046(2) 0.000(2)
C21 0.065(3) 0.065(3) 0.154(5) -0.012(2) 0.059(3) -0.006(3)
C22 0.0350(19) 0.074(3) 0.144(4) -0.0012(17) 0.016(2) -0.001(3)
C23 0.0381(18) 0.057(2) 0.093(3) -0.0024(15) 0.0021(17) 0.0044(19)
C24 0.0415(16) 0.0481(17) 0.0327(15) -0.0046(13) 0.0038(12) -0.0033(13)
C25 0.053(2) 0.075(2) 0.058(2) 0.0022(17) 0.0190(16) 0.0092(18)
C26 0.068(3) 0.105(3) 0.073(3) 0.003(2) 0.035(2) 0.003(2)
C27 0.099(3) 0.104(4) 0.051(2) -0.029(3) 0.032(2) 0.002(2)
C28 0.114(3) 0.069(3) 0.053(2) -0.006(2) 0.022(2) 0.013(2)
C29 0.078(2) 0.058(2) 0.049(2) 0.0038(18) 0.0204(17) 0.0036(16)
C30 0.0354(15) 0.0444(17) 0.0515(18) -0.0069(12) -0.0017(13) -0.0001(14)
C31 0.053(2) 0.049(2) 0.081(2) -0.0025(15) 0.0110(17) -0.0102(18)
C32 0.059(2) 0.047(2) 0.145(4) 0.0002(18) 0.026(3) -0.017(3)
C33 0.046(2) 0.047(2) 0.175(5) 0.0034(17) 0.005(3) 0.018(3)
C34 0.068(3) 0.073(3) 0.108(3) -0.013(2) -0.019(2) 0.041(3)
C35 0.063(2) 0.059(2) 0.067(2) -0.0131(17) -0.0099(17) 0.0103(18)
C36 0.0362(15) 0.0521(19) 0.0471(17) -0.0055(13) 0.0021(13) -0.0079(14)
C37 0.052(2) 0.088(3) 0.051(2) -0.0126(18) -0.0092(15) -0.0104(18)
C38 0.0482(19) 0.097(3) 0.054(2) -0.0171(18) 0.0150(15) -0.0092(19)
C39 0.048(2) 0.071(3) 0.115(3) 0.0147(18) 0.003(2) -0.004(2)
N1 0.0301(11) 0.0348(12) 0.0412(13) -0.0030(9) -0.0062(9) 0.0001(10)
O1 0.114(2) 0.129(3) 0.0483(14) 0.0704(19) 0.0059(14) 0.0117(15)
O2 0.0532(15) 0.167(3) 0.0852(19) -0.0467(17) 0.0265(13) -0.0709(19)
O3 0.0480(11) 0.0464(11) 0.0359(10) -0.0193(9) 0.0071(8) -0.0059(9)
O4 0.0558(13) 0.0492(12) 0.0397(11) -0.0051(10) 0.0064(9) -0.0005(9)
O5 0.0445(11) 0.0407(11) 0.0520(12) 0.0049(9) -0.0013(9) -0.0012(9)
S1 0.0413(4) 0.0877(7) 0.0416(4) 0.0044(4) 0.0021(3) -0.0158(4)
S2 0.0378(4) 0.0357(4) 0.0386(4) -0.0031(3) 0.0011(3) -0.0001(3)
Si1 0.0349(4) 0.0393(4) 0.0338(4) -0.0052(3) 0.0032(3) -0.0031(3)

loop_
_atom_type_symbol
_atom_type_description
_atom_type_scat_dispersion_real
_atom_type_scat_dispersion_imag
_atom_type_scat_source
C C 0.0033 0.0016 'International Tables Vol C Tables 4.2.6.8 and 6.1.1.4'
H H 0.0000 0.0000 'International Tables Vol C Tables 4.2.6.8 and 6.1.1.4'
O O 0.0106 0.0060 'International Tables Vol C Tables 4.2.6.8 and 6.1.1.4'
N N 0.0061 0.0033 'International Tables Vol C Tables 4.2.6.8 and 6.1.1.4'
Si Si 0.0817 0.0704 'International Tables Vol C Tables 4.2.6.8 and 6.1.1.4'
S S 0.1246 0.1234 'International Tables Vol C Tables 4.2.6.8 and 6.1.1.4'
Br Br -0.2901 2.4595 'International Tables Vol C Tables 4.2.6.8 and 6.1.1.4'

loop_
_geom_angle_atom_site_label_1
_geom_angle_atom_site_label_2
_geom_angle_atom_site_label_3
_geom_angle
_geom_angle_publ_flag
N1 C1 C18 111.1(2) ?
N1 C1 C2 108.9(2) ?
C18 C1 C2 112.4(2) ?
N1 C1 H1 108.1 ?
C18 C1 H1 108.1 ?
C2 C1 H1 108.1 ?
C3 C2 C1 116.7(2) ?
C3 C2 Br1 111.43(17) ?
C1 C2 Br1 107.06(17) ?
C3 C2 H2 107.1 ?
C1 C2 H2 107.1 ?
Br1 C2 H2 107.1 ?
O3 C3 C4 107.5(2) ?
O3 C3 C2 111.5(2) ?
C4 C3 C2 112.6(2) ?
O3 C3 H3 108.4 ?
C4 C3 H3 108.4 ?
C2 C3 H3 108.4 ?
C3 C4 S1 112.75(18) ?
C3 C4 H4A 109.0 ?
S1 C4 H4A 109.0 ?
C3 C4 H4B 109.0 ?
S1 C4 H4B 109.0 ?
H4A C4 H4B 107.8 ?
C10 C5 C6 120.8(3) ?
C10 C5 S1 118.8(2) ?
C6 C5 S1 120.4(3) ?
C5 C6 C7 118.8(3) ?
C5 C6 H6 120.6 ?
C7 C6 H6 120.6 ?
C8 C7 C6 120.4(4) ?
C8 C7 H7 119.8 ?
C6 C7 H7 119.8 ?
C7 C8 C9 120.8(4) ?
C7 C8 H8 119.6 ?
C9 C8 H8 119.6 ?
C8 C9 C10 119.4(4) ?
C8 C9 H9 120.3 ?
C10 C9 H9 120.3 ?
C5 C10 C9 119.8(3) ?
C5 C10 H10 120.1 ?
C9 C10 H10 120.1 ?
C16 C11 C12 120.4(3) ?
C16 C11 S2 119.6(2) ?
C12 C11 S2 120.0(2) ?
C13 C12 C11 119.0(3) ?
C13 C12 H12 120.5 ?
C11 C12 H12 120.5 ?
C12 C13 C14 121.9(3) ?
C12 C13 H13 119.0 ?
C14 C13 H13 119.0 ?
C15 C14 C13 118.1(3) ?
C15 C14 C17 120.7(3) ?
C13 C14 C17 121.2(3) ?
C16 C15 C14 121.2(3) ?
C16 C15 H15 119.4 ?
C14 C15 H15 119.4 ?
C15 C16 C11 119.4(3) ?
C15 C16 H16 120.3 ?
C11 C16 H16 120.3 ?
C14 C17 H17A 109.5 ?
C14 C17 H17B 109.5 ?
H17A C17 H17B 109.5 ?
C14 C17 H17C 109.5 ?
H17A C17 H17C 109.5 ?
H17B C17 H17C 109.5 ?
C23 C18 C19 119.3(3) ?
C23 C18 C1 121.0(3) ?
C19 C18 C1 119.6(3) ?
C18 C19 C20 120.3(3) ?
C18 C19 H19 119.9 ?
C20 C19 H19 119.9 ?
C21 C20 C19 119.2(4) ?
C21 C20 H20 120.4 ?
C19 C20 H20 120.4 ?
C22 C21 C20 121.3(4) ?
C22 C21 H21 119.3 ?
C20 C21 H21 119.3 ?
C21 C22 C23 119.7(4) ?
C21 C22 H22 120.2 ?
C23 C22 H22 120.2 ?
C18 C23 C22 120.2(4) ?
C18 C23 H23 119.9 ?
C22 C23 H23 119.9 ?
C25 C24 C29 116.2(3) ?
C25 C24 Si1 121.1(2) ?
C29 C24 Si1 122.3(2) ?
C26 C25 C24 121.6(3) ?
C26 C25 H25 119.2 ?
C24 C25 H25 119.2 ?
C27 C26 C25 120.4(4) ?
C27 C26 H26 119.8 ?
C25 C26 H26 119.8 ?
C28 C27 C26 119.2(3) ?
C28 C27 H27 120.4 ?
C26 C27 H27 120.4 ?
C27 C28 C29 120.3(4) ?
C27 C28 H28 119.8 ?
C29 C28 H28 119.8 ?
C28 C29 C24 122.2(3) ?
C28 C29 H29 118.9 ?
C24 C29 H29 118.9 ?
C35 C30 C31 116.5(3) ?
C35 C30 Si1 120.1(2) ?
C31 C30 Si1 123.1(2) ?
C32 C31 C30 122.2(4) ?
C32 C31 H31 118.9 ?
C30 C31 H31 118.9 ?
C33 C32 C31 119.9(4) ?
C33 C32 H32 120.0 ?
C31 C32 H32 120.0 ?
C32 C33 C34 120.2(4) ?
C32 C33 H33 119.9 ?
C34 C33 H33 119.9 ?
C33 C34 C35 120.2(4) ?
C33 C34 H34 119.9 ?
C35 C34 H34 119.9 ?
C30 C35 C34 121.0(4) ?
C30 C35 H35 119.5 ?
C34 C35 H35 119.5 ?
C37 C36 C39 109.2(3) ?
C37 C36 C38 108.7(3) ?
C39 C36 C38 107.9(3) ?
C37 C36 Si1 109.5(2) ?
C39 C36 Si1 113.3(2) ?
C38 C36 Si1 108.1(2) ?
C36 C37 H37A 109.5 ?
C36 C37 H37B 109.5 ?
H37A C37 H37B 109.5 ?
C36 C37 H37C 109.5 ?
H37A C37 H37C 109.5 ?
H37B C37 H37C 109.5 ?
C36 C38 H38A 109.5 ?
C36 C38 H38B 109.5 ?
H38A C38 H38B 109.5 ?
C36 C38 H38C 109.5 ?
H38A C38 H38C 109.5 ?
H38B C38 H38C 109.5 ?
C36 C39 H39A 109.5 ?
C36 C39 H39B 109.5 ?
H39A C39 H39B 109.5 ?
C36 C39 H39C 109.5 ?
H39A C39 H39C 109.5 ?
H39B C39 H39C 109.5 ?
C1 N1 S2 119.54(17) ?
C1 N1 H1A 120.2 ?
S2 N1 H1A 120.2 ?
C3 O3 Si1 133.35(16) ?
O2 S1 O1 119.1(2) ?
O2 S1 C5 107.71(15) ?
O1 S1 C5 109.37(16) ?
O2 S1 C4 110.08(16) ?
O1 S1 C4 107.12(15) y
C5 S1 C4 102.12(13) y
O4 S2 O5 119.36(12) ?
O4 S2 N1 107.62(11) y
O5 S2 N1 105.10(11) ?
O4 S2 C11 107.95(12) y
O5 S2 C11 108.12(12) ?
N1 S2 C11 108.25(12) y
O3 Si1 C30 105.24(12) y
O3 Si1 C24 109.46(11) y
C30 Si1 C24 111.28(13) y
O3 Si1 C36 108.98(11) ?
C30 Si1 C36 107.58(12) ?
C24 Si1 C36 113.92(13) ?

loop_
_geom_bond_atom_site_label_1
_geom_bond_atom_site_label_2
_geom_bond_distance
_geom_bond_publ_flag
Br1 C2 1.960(3) y
C1 N1 1.481(3) ?
C1 C18 1.517(4) ?
C1 C2 1.541(3) ?
C1 H1 0.9800 ?
C2 C3 1.531(4) ?
C2 H2 0.9800 ?
C3 O3 1.417(3) ?
C3 C4 1.525(4) ?
C3 H3 0.9800 ?
C4 S1 1.773(3) y
C4 H4A 0.9700 ?
C4 H4B 0.9700 ?
C5 C10 1.366(4) ?
C5 C6 1.373(4) ?
C5 S1 1.764(3) y
C6 C7 1.378(5) ?
C6 H6 0.9300 ?
C7 C8 1.350(5) ?
C7 H7 0.9300 ?
C8 C9 1.373(5) ?
C8 H8 0.9300 ?
C9 C10 1.371(5) ?
C9 H9 0.9300 ?
C10 H10 0.9300 ?
C11 C16 1.380(4) ?
C11 C12 1.384(4) ?
C11 S2 1.759(3) y
C12 C13 1.367(4) ?
C12 H12 0.9300 ?
C13 C14 1.382(4) ?
C13 H13 0.9300 ?
C14 C15 1.380(4) ?
C14 C17 1.507(4) ?
C15 C16 1.377(4) ?
C15 H15 0.9300 ?
C16 H16 0.9300 ?
C17 H17A 0.9600 ?
C17 H17B 0.9600 ?
C17 H17C 0.9600 ?
C18 C23 1.376(4) ?
C18 C19 1.382(4) ?
C19 C20 1.394(4) ?
C19 H19 0.9300 ?
C20 C21 1.367(6) ?
C20 H20 0.9300 ?
C21 C22 1.357(6) ?
C21 H21 0.9300 ?
C22 C23 1.394(5) ?
C22 H22 0.9300 ?
C23 H23 0.9300 ?
C24 C25 1.380(4) ?
C24 C29 1.381(4) ?
C24 Si1 1.878(3) y
C25 C26 1.373(5) ?
C25 H25 0.9300 ?
C26 C27 1.368(6) ?
C26 H26 0.9300 ?
C27 C28 1.352(6) ?
C27 H27 0.9300 ?
C28 C29 1.369(5) ?
C28 H28 0.9300 ?
C29 H29 0.9300 ?
C30 C35 1.384(4) ?
C30 C31 1.387(4) ?
C30 Si1 1.866(3) y
C31 C32 1.380(5) ?
C31 H31 0.9300 ?
C32 C33 1.352(6) ?
C32 H32 0.9300 ?
C33 C34 1.358(6) ?
C33 H33 0.9300 ?
C34 C35 1.398(5) ?
C34 H34 0.9300 ?
C35 H35 0.9300 ?
C36 C37 1.531(4) ?
C36 C39 1.537(4) ?
C36 C38 1.537(4) ?
C36 Si1 1.887(3) y
C37 H37A 0.9600 ?
C37 H37B 0.9600 ?
C37 H37C 0.9600 ?
C38 H38A 0.9600 ?
C38 H38B 0.9600 ?
C38 H38C 0.9600 ?
C39 H39A 0.9600 ?
C39 H39B 0.9600 ?
C39 H39C 0.9600 ?
N1 S2 1.622(2) y
N1 H1A 0.8600 ?
O1 S1 1.428(3) y
O2 S1 1.427(3) y
O3 Si1 1.6446(19) y
O4 S2 1.4275(19) y
O5 S2 1.4325(19) y

loop_
_geom_hbond_atom_site_label_D
_geom_hbond_atom_site_label_H
_geom_hbond_atom_site_label_A
_geom_hbond_site_symmetry_A
_geom_hbond_distance_DH
_geom_hbond_distance_HA
_geom_hbond_distance_DA
_geom_hbond_angle_DHA
C1 H1 O4 . 0.98 2.58 3.027(5) 108
C4 H4A O4 . 0.97 2.57 3.493(3) 160
C10 H10 O2 . 0.93 2.54 2.904(2) 104
C12 H12 O4 . 0.93 2.52 2.896(2) 105
N1 H1A O5 3_666 0.86 2.40 2.966(3) 124

loop_
_geom_torsion_atom_site_label_1
_geom_torsion_atom_site_label_2
_geom_torsion_atom_site_label_3
_geom_torsion_atom_site_label_4
_geom_torsion
N1 C1 C2 C3 -39.2(3)
C18 C1 C2 C3 -162.8(2)
N1 C1 C2 Br1 -164.84(17)
C18 C1 C2 Br1 71.6(2)
C1 C2 C3 O3 -177.1(2)
Br1 C2 C3 O3 -53.7(2)
C1 C2 C3 C4 -56.2(3)
Br1 C2 C3 C4 67.2(2)
O3 C3 C4 S1 -74.0(2)
C2 C3 C4 S1 162.85(18)
C10 C5 C6 C7 0.7(5)
S1 C5 C6 C7 -178.3(2)
C5 C6 C7 C8 0.3(5)
C6 C7 C8 C9 -1.3(6)
C7 C8 C9 C10 1.3(6)
C6 C5 C10 C9 -0.7(5)
S1 C5 C10 C9 178.3(3)
C8 C9 C10 C5 -0.2(5)
C16 C11 C12 C13 1.1(5)
S2 C11 C12 C13 -179.1(3)
C11 C12 C13 C14 -0.6(5)
C12 C13 C14 C15 -0.2(5)
C12 C13 C14 C17 179.3(4)
C13 C14 C15 C16 0.5(5)
C17 C14 C15 C16 -178.9(3)
C14 C15 C16 C11 -0.1(5)
C12 C11 C16 C15 -0.7(4)
S2 C11 C16 C15 179.5(2)
N1 C1 C18 C23 121.5(3)
C2 C1 C18 C23 -116.1(3)
N1 C1 C18 C19 -55.3(3)
C2 C1 C18 C19 67.1(3)
C23 C18 C19 C20 -0.6(4)
C1 C18 C19 C20 176.3(3)
C18 C19 C20 C21 -0.2(5)
C19 C20 C21 C22 0.9(6)
C20 C21 C22 C23 -0.7(6)
C19 C18 C23 C22 0.8(5)
C1 C18 C23 C22 -176.0(3)
C21 C22 C23 C18 -0.1(6)
C29 C24 C25 C26 0.0(5)
Si1 C24 C25 C26 -173.3(3)
C24 C25 C26 C27 -1.1(6)
C25 C26 C27 C28 1.4(6)
C26 C27 C28 C29 -0.6(6)
C27 C28 C29 C24 -0.5(6)
C25 C24 C29 C28 0.8(5)
Si1 C24 C29 C28 174.0(3)
C35 C30 C31 C32 1.2(5)
Si1 C30 C31 C32 -173.4(2)
C30 C31 C32 C33 0.0(5)
C31 C32 C33 C34 -0.7(6)
C32 C33 C34 C35 0.2(6)
C31 C30 C35 C34 -1.6(5)
Si1 C30 C35 C34 173.1(3)
C33 C34 C35 C30 1.0(6)
C18 C1 N1 S2 -90.7(2)
C2 C1 N1 S2 144.92(18)
C4 C3 O3 Si1 167.12(19)
C2 C3 O3 Si1 -69.1(3)
C10 C5 S1 O2 23.0(3)
C6 C5 S1 O2 -157.9(3)
C10 C5 S1 O1 153.9(3)
C6 C5 S1 O1 -27.1(3)
C10 C5 S1 C4 -92.9(3)
C6 C5 S1 C4 86.1(3)
C3 C4 S1 O2 73.2(2)
C3 C4 S1 O1 -57.7(2)
C3 C4 S1 C5 -172.6(2)
C1 N1 S2 O4 -53.2(2)
C1 N1 S2 O5 178.62(18)
C1 N1 S2 C11 63.3(2)
C16 C11 S2 O4 178.7(2)
C12 C11 S2 O4 -1.1(3)
C16 C11 S2 O5 -50.9(3)
C12 C11 S2 O5 129.3(2)
C16 C11 S2 N1 62.5(3)
C12 C11 S2 N1 -117.3(2)
C3 O3 Si1 C30 131.7(2)
C3 O3 Si1 C24 12.1(3)
C3 O3 Si1 C36 -113.1(2)
C35 C30 Si1 O3 25.4(3)
C31 C30 Si1 O3 -160.2(2)
C35 C30 Si1 C24 143.9(2)
C31 C30 Si1 C24 -41.7(3)
C35 C30 Si1 C36 -90.7(2)
C31 C30 Si1 C36 83.7(3)
C25 C24 Si1 O3 97.1(3)
C29 C24 Si1 O3 -75.8(3)
C25 C24 Si1 C30 -18.8(3)
C29 C24 Si1 C30 168.3(3)
C25 C24 Si1 C36 -140.6(2)
C29 C24 Si1 C36 46.5(3)
C37 C36 Si1 O3 -179.7(2)
C39 C36 Si1 O3 58.1(3)
C38 C36 Si1 O3 -61.5(2)
C37 C36 Si1 C30 -66.1(2)
C39 C36 Si1 C30 171.7(2)
C38 C36 Si1 C30 52.1(2)
C37 C36 Si1 C24 57.7(3)
C39 C36 Si1 C24 -64.5(3)
C38 C36 Si1 C24 176.0(2)
